data_7228950
loop_
_publ_author_name
'Manna, Utsab'
'Das, Gopal'

_publ_section_title
;
 Anion Binding Consistency by influence of Aromatic meta-disubstitution of
 a Simple Urea Receptor: Regular Entrapment of Hydrated Halide and
 Oxyanion clusters
;
_journal_name_full CrystEngComm
_journal_paper_doi 10.1039/C7CE01155E
_journal_year 2017
_chemical_formula_moiety '2(C24 H14 F12 N4 O2), 3(C3 H7 N O)'
_chemical_formula_sum 'C57 H49 F24 N11 O7'
_chemical_formula_weight 1456.07
_space_group_crystal_system monoclinic
_space_group_IT_number 14
_space_group_name_Hall '-P 2ybc'
_space_group_name_H-M_alt 'P 1 21/c 1'
_symmetry_space_group_name_Hall '-P 2ybc'
_symmetry_space_group_name_H-M 'P 1 21/c 1'
_atom_sites_solution_hydrogens geom
_audit_creation_method SHELXL-2014/7
_audit_update_record
;
2017-05-20 deposited with the CCDC.
2017-08-22 downloaded from the CCDC.
;
_cell_angle_alpha 90
_cell_angle_beta 111.626(5)
_cell_angle_gamma 90
_cell_formula_units_Z 4
_cell_length_a 16.6244(8)
_cell_length_b 21.5012(8)
_cell_length_c 20.8320(9)
_cell_measurement_reflns_used 4874
_cell_measurement_temperature 298(2)
_cell_measurement_theta_max 22.2760
_cell_measurement_theta_min 3.5250
_cell_volume 6922.1(6)
_computing_cell_refinement 'Bruker SMART'
_computing_data_collection 'Bruker SMART'
_computing_data_reduction 'Bruker SAINT'
_computing_molecular_graphics 'Bruker SHELXTL'
_computing_publication_material 'Bruker SHELXTL'
_computing_structure_refinement 'SHELXL-2014/7 (Sheldrick, 2014)'
_computing_structure_solution 'Bruker SHELXTL'
_diffrn_ambient_temperature 298(2)
_diffrn_measured_fraction_theta_full 0.998
_diffrn_measured_fraction_theta_max 0.879
_diffrn_measurement_device_type 'CCD and area detector'
_diffrn_measurement_method 'phi and omega scans'
_diffrn_radiation_type MoK\a
_diffrn_radiation_wavelength 0.71073
_diffrn_reflns_av_R_equivalents 0.0263
_diffrn_reflns_av_unetI/netI 0.0596
_diffrn_reflns_Laue_measured_fraction_full 0.998
_diffrn_reflns_Laue_measured_fraction_max 0.879
_diffrn_reflns_limit_h_max 15
_diffrn_reflns_limit_h_min -21
_diffrn_reflns_limit_k_max 25
_diffrn_reflns_limit_k_min -29
_diffrn_reflns_limit_l_max 28
_diffrn_reflns_limit_l_min -27
_diffrn_reflns_number 36632
_diffrn_reflns_point_group_measured_fraction_full 0.998
_diffrn_reflns_point_group_measured_fraction_max 0.879
_diffrn_reflns_theta_full 25.242
_diffrn_reflns_theta_max 28.957
_diffrn_reflns_theta_min 3.017
_diffrn_source 'sealed tube'
_exptl_absorpt_coefficient_mu 0.137
_exptl_absorpt_correction_type multi-scan
_exptl_absorpt_process_details SADABS
_exptl_crystal_colour colourless
_exptl_crystal_density_diffrn 1.397
_exptl_crystal_description needle
_exptl_crystal_F_000 2960.0
_exptl_crystal_size_max 0.29
_exptl_crystal_size_mid 0.26
_exptl_crystal_size_min 0.21
_exptl_transmission_factor_max 0.972
_exptl_transmission_factor_min 0.961
_refine_diff_density_max 0.581
_refine_diff_density_min -0.353
_refine_diff_density_rms 0.067
_refine_ls_extinction_method none
_refine_ls_goodness_of_fit_ref 1.171
_refine_ls_hydrogen_treatment constr
_refine_ls_matrix_type full
_refine_ls_number_parameters 934
_refine_ls_number_reflns 17117
_refine_ls_number_restraints 0
_refine_ls_restrained_S_all 1.171
_refine_ls_R_factor_all 0.2039
_refine_ls_R_factor_gt 0.1122
_refine_ls_shift/su_max 0.006
_refine_ls_shift/su_mean 0.002
_refine_ls_structure_factor_coef Fsqd
_refine_ls_weighting_details 'w=1/[\s^2^(Fo^2^)+(0.1400P)^2^+0.7936P] where P=(Fo^2^+2Fc^2^)/3'
_refine_ls_weighting_scheme calc
_refine_ls_wR_factor_gt 0.3241
_refine_ls_wR_factor_ref 0.3654
_reflns_Friedel_coverage 0.000
_reflns_number_gt 5729
_reflns_number_total 17117
_reflns_threshold_expression 'I > 2\s(I)'
_cod_data_source_file c7ce01155e2.cif
_cod_data_source_block 2L_3DMF
_cod_database_code 7228950
_shelx_shelxl_version_number 2014/7
_shelx_space_group_comment
;
The symmetry employed for this shelxl refinement is uniquely defined
by the following loop, which should always be used as a source of
symmetry information in preference to the above space-group names.
They are only intended as comments.
;

loop_
_space_group_symop_operation_xyz
'x, y, z'
'-x, y+1/2, -z+1/2'
'-x, -y, -z'
'x, -y-1/2, z-1/2'

loop_
_atom_site_label
_atom_site_type_symbol
_atom_site_fract_x
_atom_site_fract_y
_atom_site_fract_z
_atom_site_U_iso_or_equiv
_atom_site_adp_type
_atom_site_occupancy
_atom_site_site_symmetry_order
_atom_site_calc_flag
_atom_site_refinement_flags_posn
_atom_site_refinement_flags_adp
_atom_site_refinement_flags_occupancy
_atom_site_disorder_assembly
_atom_site_disorder_group
F2A F 0.5762(7) 0.7420(3) 0.1216(3) 0.119(3) Uani 0.5 1 d . . P A 1
F12A F 1.0111(8) 0.3173(4) 0.6918(5) 0.126(4) Uani 0.5 1 d . . P B 1
F13A F 0.2491(7) 0.6202(5) 0.0443(6) 0.135(4) Uani 0.5 1 d . . P C 1
F21A F 1.0073(13) 0.6688(7) 0.8548(11) 0.183(9) Uani 0.5 1 d . . P D 1
F2B F 0.5453(9) 0.6779(4) 0.0292(3) 0.180(6) Uani 0.5 1 d . . P A 2
F12B F 0.9577(9) 0.3368(6) 0.7114(9) 0.199(7) Uani 0.5 1 d . . P B 2
F13B F 0.3030(11) 0.6281(9) 0.0254(6) 0.203(8) Uani 0.5 1 d . . P C 2
F21B F 1.0383(14) 0.6560(9) 0.8908(9) 0.194(9) Uani 0.5 1 d . . P D 2
O2 O 1.0100(2) 0.51370(15) 0.62283(16) 0.0924(10) Uani 1 1 d . . . . .
O1 O 0.7940(2) 0.68353(15) 0.32593(16) 0.0863(10) Uani 1 1 d . . . . .
F3 F 0.5090(7) 0.7047(7) 0.0634(8) 0.369(9) Uani 1 1 d . . . . .
N1 N 0.7347(2) 0.58693(16) 0.31581(17) 0.0704(9) Uani 1 1 d . . . . .
H1N H 0.7371 0.5536 0.3393 0.084 Uiso 1 1 calc R U . . .
O3 O 0.5551(2) 0.56951(17) 0.36866(17) 0.0961(11) Uani 1 1 d . . . . .
F9 F 1.2721(4) 0.3979(2) 0.98073(19) 0.203(3) Uani 1 1 d . . . . .
O4 O 0.7444(2) 0.41440(18) 0.67816(17) 0.0978(11) Uani 1 1 d . . . . .
N3 N 1.0813(2) 0.60770(18) 0.63420(18) 0.0795(11) Uani 1 1 d . . . . .
H3N H 1.1238 0.6284 0.6626 0.095 Uiso 1 1 calc R U . . .
N2 N 0.8548(2) 0.61041(17) 0.40780(17) 0.0757(10) Uani 1 1 d . . . . .
H2N H 0.8514 0.5714 0.4156 0.091 Uiso 1 1 calc R U . . .
N4 N 1.1321(2) 0.53463(18) 0.71573(18) 0.0815(11) Uani 1 1 d . . . . .
H4N H 1.1749 0.5602 0.7304 0.098 Uiso 1 1 calc R U . . .
O5 O 0.7937(3) 0.48968(17) 0.4222(2) 0.1119(13) Uani 1 1 d . . . . .
F20 F 1.1287(3) 0.6128(2) 0.8799(3) 0.189(2) Uani 1 1 d . . . . .
F8 F 1.2163(3) 0.4811(2) 0.98032(17) 0.1618(17) Uani 1 1 d . . . . .
C9 C 0.7944(3) 0.6320(2) 0.3479(2) 0.0667(11) Uani 1 1 d . . . . .
F24 F 1.0274(3) 0.4195(3) 0.9621(3) 0.228(3) Uani 1 1 d . . . . .
N7 N 0.6994(3) 0.47997(19) 0.58477(19) 0.0900(12) Uani 1 1 d . . . . .
H7N H 0.7095 0.5162 0.5718 0.108 Uiso 1 1 calc R U . . .
C16 C 1.0690(3) 0.5484(2) 0.6542(2) 0.0708(12) Uani 1 1 d . . . . .
N5 N 0.4284(2) 0.55574(19) 0.2759(2) 0.0873(12) Uani 1 1 d . . . . .
H5N H 0.3879 0.5292 0.2569 0.105 Uiso 1 1 calc R U . . .
N8 N 0.8221(3) 0.50252(19) 0.67568(18) 0.0859(12) Uani 1 1 d . . . . .
H8N H 0.8288 0.5291 0.6472 0.103 Uiso 1 1 calc R U . . .
F22 F 0.9246(5) 0.3694(2) 0.8901(2) 0.195(2) Uani 1 1 d . . . . .
N9 N 0.7949(3) 0.40153(19) 0.4805(2) 0.0838(11) Uani 1 1 d . . . . .
N6 N 0.4773(3) 0.4823(2) 0.3601(2) 0.0919(12) Uani 1 1 d . . . . .
H6N H 0.4356 0.4616 0.3307 0.110 Uiso 1 1 calc R U . . .
O6 O 0.3166(2) 0.4497(2) 0.2461(2) 0.1239(14) Uani 1 1 d . . . . .
C17 C 1.1352(3) 0.4829(2) 0.7581(2) 0.0726(12) Uani 1 1 d . . . . .
C7 C 0.6710(3) 0.5883(2) 0.2503(2) 0.0634(10) Uani 1 1 d . . . . .
F15 F 0.2152(3) 0.6947(3) 0.0614(3) 0.221(3) Uani 1 1 d . . . . .
F5 F 0.4230(3) 0.4863(2) 0.1135(3) 0.185(2) Uani 1 1 d . . . . .
C6 C 0.6203(3) 0.5357(2) 0.2277(2) 0.0703(11) Uani 1 1 d . . . . .
H6 H 0.6276 0.5022 0.2575 0.084 Uiso 1 1 calc R U . . .
C12 C 1.0306(3) 0.6387(2) 0.5706(2) 0.0678(11) Uani 1 1 d . . . . .
F1 F 0.6487(4) 0.7065(3) 0.0846(3) 0.229(3) Uani 1 1 d . . . . .
C8 C 0.6574(3) 0.6389(2) 0.2049(2) 0.0705(11) Uani 1 1 d . . . . .
H8 H 0.6906 0.6748 0.2189 0.085 Uiso 1 1 calc R U . . .
C10 C 0.9209(3) 0.64208(19) 0.4580(2) 0.0638(11) Uani 1 1 d . . . . .
C24 C 1.0848(3) 0.4298(2) 0.7355(2) 0.0731(12) Uani 1 1 d . . . . .
H24 H 1.0479 0.4260 0.6896 0.088 Uiso 1 1 calc R U . . .
C11 C 0.9650(3) 0.61028(19) 0.5171(2) 0.0668(11) Uani 1 1 d . . . . .
H11 H 0.9509 0.5691 0.5215 0.080 Uiso 1 1 calc R U . . .
C43 C 0.9946(3) 0.5655(2) 0.8270(2) 0.0753(13) Uani 1 1 d . . . . .
F23 F 0.9015(4) 0.4412(3) 0.9468(2) 0.188(2) Uani 1 1 d . . . . .
O7 O 0.2313(3) 0.4036(2) 0.4303(3) 0.160(2) Uani 1 1 d . . . . .
F10 F 1.0881(4) 0.2763(2) 0.7627(4) 0.210(3) Uani 1 1 d . . . . .
F19 F 1.0543(4) 0.6522(3) 0.7921(3) 0.194(2) Uani 1 1 d . . . . .
F17 F 0.5090(4) 0.7880(2) 0.3244(3) 0.190(2) Uani 1 1 d . . . . .
C18 C 1.1891(3) 0.4868(2) 0.8260(2) 0.0746(12) Uani 1 1 d . . . . .
H18 H 1.2227 0.5223 0.8415 0.090 Uiso 1 1 calc R U . . .
C33 C 0.4931(3) 0.5380(2) 0.3379(2) 0.0792(13) Uani 1 1 d . . . . .
C2 C 0.5946(3) 0.6354(2) 0.1393(2) 0.0761(12) Uani 1 1 d . . . . .
C41 C 0.8814(3) 0.5067(2) 0.7427(2) 0.0723(12) Uani 1 1 d . . . . .
C4 C 0.5591(3) 0.5324(2) 0.1616(2) 0.0781(13) Uani 1 1 d . . . . .
C19 C 1.1948(3) 0.4395(3) 0.8719(2) 0.0831(14) Uani 1 1 d . . . . .
C39 C 0.5906(3) 0.4785(2) 0.4742(2) 0.0792(13) Uani 1 1 d . . . . .
H39 H 0.6137 0.5157 0.4660 0.095 Uiso 1 1 calc R U . . .
C38 C 0.6296(3) 0.4483(2) 0.5380(2) 0.0806(13) Uani 1 1 d . . . . .
C15 C 0.9439(3) 0.7042(2) 0.4504(2) 0.0787(13) Uani 1 1 d . . . . .
H15 H 0.9158 0.7260 0.4097 0.094 Uiso 1 1 calc R U . . .
F18 F 0.5957(3) 0.7619(2) 0.2846(3) 0.194(2) Uani 1 1 d . . . . .
C34 C 0.5176(3) 0.4534(2) 0.4226(2) 0.0810(13) Uani 1 1 d . . . . .
C13 C 1.0544(3) 0.6986(2) 0.5649(2) 0.0814(13) Uani 1 1 d . . . . .
H13 H 1.1000 0.7171 0.6003 0.098 Uiso 1 1 calc R U . . .
C14 C 1.0087(3) 0.7314(2) 0.5047(2) 0.0828(14) Uani 1 1 d . . . . .
H14 H 1.0226 0.7729 0.5012 0.099 Uiso 1 1 calc R U . . .
C42 C 0.9352(3) 0.5584(2) 0.7594(2) 0.0713(11) Uani 1 1 d . . . . .
H42 H 0.9317 0.5881 0.7260 0.086 Uiso 1 1 calc R U . . .
C48 C 0.8882(3) 0.4632(2) 0.7933(2) 0.0784(13) Uani 1 1 d . . . . .
H48 H 0.8524 0.4284 0.7829 0.094 Uiso 1 1 calc R U . . .
C3 C 0.5443(3) 0.5833(3) 0.1177(2) 0.0830(14) Uani 1 1 d . . . . .
H3 H 0.5007 0.5820 0.0741 0.100 Uiso 1 1 calc R U . . .
F11 F 1.0047(5) 0.3056(3) 0.7987(3) 0.223(3) Uani 1 1 d . . . . .
C40 C 0.7534(3) 0.4616(3) 0.6477(3) 0.0838(14) Uani 1 1 d . . . . .
C22 C 1.0902(3) 0.3832(2) 0.7818(2) 0.0792(13) Uani 1 1 d . . . . .
F14 F 0.3071(4) 0.7132(3) 0.0273(2) 0.205(2) Uani 1 1 d . . . . .
F4 F 0.5189(4) 0.4484(2) 0.0895(4) 0.230(3) Uani 1 1 d . . . . .
C31 C 0.4229(3) 0.6116(2) 0.2419(2) 0.0793(13) Uani 1 1 d . . . . .
C45 C 1.0003(3) 0.5227(3) 0.8753(2) 0.0841(14) Uani 1 1 d . . . . .
H45 H 1.0400 0.5279 0.9201 0.101 Uiso 1 1 calc R U . . .
C46 C 0.9480(3) 0.4714(3) 0.8589(2) 0.0832(14) Uani 1 1 d . . . . .
C32 C 0.3618(3) 0.6161(2) 0.1753(3) 0.0834(13) Uani 1 1 d . . . . .
H32 H 0.3266 0.5821 0.1560 0.100 Uiso 1 1 calc R U . . .
C37 C 0.5966(4) 0.3935(2) 0.5500(3) 0.0931(15) Uani 1 1 d . . . . .
H37 H 0.6220 0.3734 0.5922 0.112 Uiso 1 1 calc R U . . .
N11 N 0.2498(4) 0.3140(3) 0.4856(3) 0.1209(17) Uani 1 1 d . . . . .
C26 C 0.3523(3) 0.6697(3) 0.1373(3) 0.0907(15) Uani 1 1 d . . . . .
C35 C 0.4889(4) 0.3964(2) 0.4370(3) 0.0951(16) Uani 1 1 d . . . . .
H35 H 0.4429 0.3773 0.4026 0.114 Uiso 1 1 calc R U . . .
C1 C 0.5820(4) 0.6885(4) 0.0933(3) 0.105(2) Uani 1 1 d . . . . .
C30 C 0.4723(3) 0.6641(3) 0.2698(3) 0.0886(15) Uani 1 1 d . . . . .
H30 H 0.5130 0.6626 0.3147 0.106 Uiso 1 1 calc R U . . .
C21 C 1.1451(4) 0.3881(3) 0.8502(2) 0.0890(15) Uani 1 1 d . . . . .
H21 H 1.1479 0.3562 0.8811 0.107 Uiso 1 1 calc R U . . .
C28 C 0.4622(4) 0.7182(2) 0.2327(3) 0.0859(14) Uani 1 1 d . . . . .
N10 N 0.2366(4) 0.3774(3) 0.1897(4) 0.133(2) Uani 1 1 d . . . . .
C27 C 0.4014(3) 0.7210(3) 0.1672(3) 0.0931(15) Uani 1 1 d . . . . .
H27 H 0.3930 0.7581 0.1425 0.112 Uiso 1 1 calc R U . . .
C51 C 0.8211(4) 0.4571(3) 0.4742(3) 0.0977(16) Uani 1 1 d . . . . .
H51 H 0.8645 0.4739 0.5125 0.117 Uiso 1 1 calc R U . . .
C20 C 1.2525(5) 0.4480(3) 0.9455(3) 0.1050(18) Uani 1 1 d . . . . .
F7 F 1.3238(3) 0.4749(3) 0.95501(18) 0.192(3) Uani 1 1 d . . . . .
C44 C 1.0475(4) 0.6213(3) 0.8451(3) 0.0980(16) Uani 1 1 d . . . . .
C23 C 1.0356(6) 0.3261(3) 0.7563(4) 0.113(2) Uani 1 1 d . . . . .
C36 C 0.5244(4) 0.3674(3) 0.4985(3) 0.114(2) Uani 1 1 d . . . . .
H36 H 0.5010 0.3303 0.5066 0.136 Uiso 1 1 calc R U . . .
C5 C 0.5050(5) 0.4766(3) 0.1381(3) 0.115(2) Uani 1 1 d . . . . .
C57 C 0.2570(7) 0.3694(5) 0.4781(5) 0.172(4) Uani 1 1 d . . . . .
H57 H 0.2901 0.3894 0.5188 0.207 Uiso 1 1 calc R U . . .
C50 C 0.7258(4) 0.3738(3) 0.4229(3) 0.1160(19) Uani 1 1 d . . . . .
H50A H 0.7095 0.4016 0.3841 0.174 Uiso 1 1 calc R U . . .
H50B H 0.6768 0.3664 0.4358 0.174 Uiso 1 1 calc R U . . .
H50C H 0.7453 0.3352 0.4107 0.174 Uiso 1 1 calc R U . . .
F16 F 0.5000(4) 0.8204(2) 0.2292(3) 0.229(3) Uani 1 1 d . . . . .
C47 C 0.9524(5) 0.4239(4) 0.9134(3) 0.126(2) Uani 1 1 d . . . . .
C29 C 0.5130(5) 0.7720(3) 0.2638(4) 0.115(2) Uani 1 1 d . . . . .
C49 C 0.8319(5) 0.3675(3) 0.5437(4) 0.141(3) Uani 1 1 d . . . . .
H49A H 0.8754 0.3924 0.5770 0.211 Uiso 1 1 calc R U . . .
H49B H 0.8576 0.3299 0.5353 0.211 Uiso 1 1 calc R U . . .
H49C H 0.7875 0.3574 0.5611 0.211 Uiso 1 1 calc R U . . .
C56 C 0.1822(5) 0.2852(4) 0.4291(5) 0.163(3) Uani 1 1 d . . . . .
H56A H 0.1483 0.3168 0.3983 0.245 Uiso 1 1 calc R U . . .
H56B H 0.1458 0.2613 0.4465 0.245 Uiso 1 1 calc R U . . .
H56C H 0.2072 0.2584 0.4047 0.245 Uiso 1 1 calc R U . . .
F6 F 0.5099(4) 0.4385(2) 0.1851(3) 0.259(4) Uani 1 1 d . . . . .
C53 C 0.1873(7) 0.3487(5) 0.1210(6) 0.239(6) Uani 1 1 d . . . . .
H53A H 0.2052 0.3673 0.0865 0.359 Uiso 1 1 calc R U . . .
H53B H 0.1265 0.3556 0.1093 0.359 Uiso 1 1 calc R U . . .
H53C H 0.1986 0.3048 0.1230 0.359 Uiso 1 1 calc R U . . .
C55 C 0.3025(8) 0.2823(5) 0.5491(6) 0.216(5) Uani 1 1 d . . . . .
H55A H 0.3545 0.3056 0.5718 0.324 Uiso 1 1 calc R U . . .
H55B H 0.3171 0.2414 0.5382 0.324 Uiso 1 1 calc R U . . .
H55C H 0.2706 0.2789 0.5791 0.324 Uiso 1 1 calc R U . . .
C25 C 0.2883(5) 0.6698(4) 0.0637(4) 0.119(2) Uani 1 1 d . . . . .
C54 C 0.2806(5) 0.4131(6) 0.1960(4) 0.198(5) Uani 1 1 d . . . . .
H54 H 0.2965 0.4195 0.1581 0.238 Uiso 1 1 calc R U . . .
C52 C 0.2419(6) 0.3368(4) 0.2465(5) 0.182(4) Uani 1 1 d . . . . .
H52A H 0.2922 0.3109 0.2577 0.273 Uiso 1 1 calc R U . . .
H52B H 0.1910 0.3112 0.2335 0.273 Uiso 1 1 calc R U . . .
H52C H 0.2458 0.3614 0.2860 0.273 Uiso 1 1 calc R U . . .

loop_
_atom_site_aniso_label
_atom_site_aniso_U_11
_atom_site_aniso_U_22
_atom_site_aniso_U_33
_atom_site_aniso_U_23
_atom_site_aniso_U_13
_atom_site_aniso_U_12
F2A 0.211(9) 0.039(3) 0.084(4) 0.018(3) 0.026(5) 0.024(4)
F12A 0.185(10) 0.100(6) 0.078(4) -0.016(4) 0.031(6) -0.058(7)
F13A 0.160(9) 0.081(5) 0.119(7) -0.003(5) -0.002(6) 0.008(6)
F21A 0.155(11) 0.067(5) 0.34(3) -0.042(11) 0.108(16) 0.008(6)
F2B 0.294(15) 0.126(6) 0.042(3) 0.039(4) -0.030(5) -0.060(8)
F12B 0.160(11) 0.117(8) 0.226(15) 0.062(9) -0.038(10) -0.060(8)
F13B 0.257(17) 0.198(14) 0.085(6) -0.028(7) -0.016(8) 0.115(13)
F21B 0.25(2) 0.177(16) 0.194(13) -0.140(13) 0.129(14) -0.080(14)
O2 0.098(2) 0.077(2) 0.0748(19) 0.0057(17) -0.0011(18) -0.0204(19)
O1 0.087(2) 0.0643(19) 0.087(2) 0.0196(17) 0.0072(17) -0.0002(17)
F3 0.218(8) 0.465(19) 0.428(18) 0.325(16) 0.124(10) 0.114(10)
N1 0.079(2) 0.058(2) 0.063(2) 0.0100(18) 0.0129(18) -0.0059(19)
O3 0.080(2) 0.104(3) 0.088(2) 0.003(2) 0.0113(18) -0.028(2)
F9 0.290(6) 0.153(4) 0.091(2) 0.024(3) -0.017(3) 0.063(4)
O4 0.113(3) 0.089(2) 0.078(2) 0.0092(19) 0.0202(19) -0.015(2)
N3 0.078(2) 0.074(2) 0.070(2) 0.013(2) 0.0077(19) -0.009(2)
N2 0.086(2) 0.058(2) 0.061(2) 0.0030(18) 0.0013(19) -0.0055(19)
N4 0.076(2) 0.079(3) 0.070(2) 0.010(2) 0.0045(19) -0.010(2)
O5 0.148(3) 0.078(2) 0.096(2) 0.022(2) 0.028(2) -0.010(2)
F20 0.107(3) 0.120(3) 0.269(5) -0.041(4) -0.015(3) -0.015(2)
F8 0.161(3) 0.225(5) 0.078(2) -0.038(3) 0.020(2) 0.045(3)
C9 0.064(3) 0.062(3) 0.068(3) 0.009(2) 0.017(2) 0.008(2)
F24 0.163(4) 0.312(7) 0.154(4) 0.151(5) -0.007(3) -0.009(4)
N7 0.093(3) 0.082(3) 0.074(2) 0.009(2) 0.006(2) -0.021(2)
C16 0.083(3) 0.067(3) 0.056(2) 0.007(2) 0.018(2) 0.005(3)
N5 0.074(2) 0.078(3) 0.087(3) 0.001(2) 0.002(2) -0.017(2)
N8 0.094(3) 0.089(3) 0.060(2) -0.004(2) 0.011(2) -0.024(2)
F22 0.359(8) 0.114(3) 0.102(3) 0.022(3) 0.072(4) -0.019(4)
N9 0.101(3) 0.063(2) 0.085(3) 0.012(2) 0.030(2) -0.001(2)
N6 0.094(3) 0.088(3) 0.075(3) -0.002(2) 0.009(2) -0.014(2)
O6 0.094(3) 0.116(3) 0.129(3) -0.022(3) 0.001(2) -0.021(2)
C17 0.081(3) 0.071(3) 0.067(3) 0.008(2) 0.028(2) 0.013(3)
C7 0.060(2) 0.066(3) 0.060(2) 0.010(2) 0.019(2) 0.005(2)
F15 0.123(4) 0.271(7) 0.198(5) 0.025(5) -0.026(3) 0.049(4)
F5 0.126(3) 0.159(4) 0.228(5) -0.040(4) 0.014(4) -0.047(3)
C6 0.079(3) 0.064(3) 0.064(2) 0.005(2) 0.022(2) 0.003(2)
C12 0.074(3) 0.060(3) 0.062(2) 0.007(2) 0.016(2) -0.007(2)
F1 0.193(5) 0.259(7) 0.269(7) 0.167(6) 0.126(5) 0.041(5)
C8 0.070(3) 0.062(3) 0.076(3) 0.005(2) 0.023(2) 0.001(2)
C10 0.068(3) 0.054(2) 0.061(2) -0.007(2) 0.014(2) -0.007(2)
C24 0.096(3) 0.061(3) 0.059(2) -0.001(2) 0.023(2) 0.010(3)
C11 0.080(3) 0.052(2) 0.060(2) 0.005(2) 0.016(2) -0.008(2)
C43 0.068(3) 0.091(3) 0.059(3) -0.016(3) 0.014(2) 0.009(3)
F23 0.259(6) 0.222(5) 0.130(3) 0.023(3) 0.127(4) -0.010(4)
O7 0.169(4) 0.115(3) 0.151(4) 0.046(3) 0.006(3) -0.045(3)
F10 0.233(6) 0.086(3) 0.312(8) -0.036(4) 0.102(6) -0.012(3)
F19 0.241(6) 0.179(4) 0.145(4) -0.029(3) 0.053(4) -0.116(4)
F17 0.216(5) 0.142(4) 0.216(5) -0.079(4) 0.084(4) -0.050(3)
C18 0.077(3) 0.080(3) 0.063(3) 0.005(3) 0.022(2) 0.013(2)
C33 0.078(3) 0.077(3) 0.077(3) -0.006(3) 0.022(3) -0.005(3)
C2 0.083(3) 0.073(3) 0.069(3) 0.010(3) 0.024(2) 0.014(3)
C41 0.076(3) 0.076(3) 0.063(3) -0.001(2) 0.023(2) 0.007(3)
C4 0.077(3) 0.078(3) 0.065(3) -0.001(3) 0.008(2) -0.003(3)
C19 0.095(4) 0.088(4) 0.063(3) 0.008(3) 0.026(3) 0.030(3)
C39 0.082(3) 0.072(3) 0.072(3) -0.012(3) 0.015(2) -0.011(3)
C38 0.085(3) 0.074(3) 0.074(3) -0.014(3) 0.019(3) -0.011(3)
C15 0.088(3) 0.062(3) 0.073(3) 0.014(2) 0.014(3) 0.002(2)
F18 0.131(4) 0.142(4) 0.284(6) -0.055(4) 0.048(4) -0.044(3)
C34 0.084(3) 0.076(3) 0.070(3) -0.014(3) 0.014(2) -0.007(3)
C13 0.081(3) 0.069(3) 0.082(3) 0.007(3) 0.016(3) -0.005(3)
C14 0.085(3) 0.065(3) 0.080(3) 0.008(3) 0.009(3) -0.015(3)
C42 0.067(3) 0.072(3) 0.069(3) 0.002(2) 0.018(2) 0.000(2)
C48 0.078(3) 0.089(3) 0.069(3) 0.000(3) 0.029(2) 0.001(3)
C3 0.080(3) 0.096(4) 0.058(3) -0.006(3) 0.008(2) 0.003(3)
F11 0.302(7) 0.211(5) 0.220(5) -0.076(5) 0.173(6) -0.152(6)
C40 0.076(3) 0.088(4) 0.078(3) -0.011(3) 0.018(3) -0.001(3)
C22 0.107(4) 0.060(3) 0.077(3) 0.006(3) 0.041(3) 0.013(3)
F14 0.232(6) 0.233(6) 0.121(3) 0.040(4) 0.033(3) -0.032(5)
F4 0.285(7) 0.160(4) 0.295(7) -0.136(5) 0.164(6) -0.102(5)
C31 0.075(3) 0.082(3) 0.076(3) -0.003(3) 0.022(2) 0.001(3)
C45 0.073(3) 0.113(4) 0.058(3) -0.019(3) 0.014(2) 0.005(3)
C46 0.095(4) 0.099(4) 0.060(3) 0.002(3) 0.033(3) 0.016(3)
C32 0.063(3) 0.081(3) 0.093(3) -0.004(3) 0.012(2) -0.002(2)
C37 0.104(4) 0.081(3) 0.079(3) 0.007(3) 0.016(3) -0.020(3)
N11 0.134(5) 0.107(4) 0.126(4) -0.012(4) 0.053(4) -0.017(4)
C26 0.086(3) 0.082(4) 0.095(4) 0.006(3) 0.022(3) 0.016(3)
C35 0.097(4) 0.077(3) 0.095(4) -0.016(3) 0.017(3) -0.034(3)
C1 0.070(4) 0.137(6) 0.090(4) 0.053(4) 0.010(3) 0.009(4)
C30 0.080(3) 0.083(4) 0.095(3) -0.016(3) 0.024(3) 0.001(3)
C21 0.118(4) 0.080(3) 0.070(3) 0.024(3) 0.036(3) 0.024(3)
C28 0.090(4) 0.061(3) 0.108(4) 0.002(3) 0.037(3) 0.006(3)
N10 0.097(4) 0.128(5) 0.177(6) -0.027(5) 0.053(4) -0.023(4)
C27 0.081(3) 0.078(4) 0.126(5) 0.007(3) 0.045(3) 0.009(3)
C51 0.108(4) 0.075(4) 0.112(4) -0.010(3) 0.044(4) -0.018(3)
C20 0.113(5) 0.121(5) 0.070(3) 0.014(4) 0.021(3) 0.030(4)
F7 0.107(3) 0.352(8) 0.086(2) 0.005(3) -0.001(2) -0.039(4)
C44 0.092(4) 0.105(5) 0.072(3) -0.007(4) 0.002(3) 0.005(4)
C23 0.166(7) 0.073(4) 0.104(5) 0.009(4) 0.057(5) -0.015(4)
C36 0.116(4) 0.102(4) 0.088(4) 0.006(3) -0.003(3) -0.050(4)
C5 0.118(5) 0.086(4) 0.085(4) 0.006(4) -0.028(4) -0.013(4)
C57 0.245(11) 0.119(7) 0.162(8) 0.058(6) 0.087(7) 0.027(7)
C50 0.130(5) 0.088(4) 0.141(5) -0.016(4) 0.063(4) -0.021(4)
F16 0.305(7) 0.097(3) 0.198(5) 0.025(3) -0.009(5) -0.051(4)
C47 0.153(6) 0.145(7) 0.075(4) 0.017(4) 0.037(4) -0.007(5)
C29 0.119(6) 0.065(4) 0.156(6) -0.008(4) 0.046(5) 0.002(4)
C49 0.180(7) 0.104(5) 0.163(6) 0.038(5) 0.092(6) 0.030(5)
C56 0.137(6) 0.136(6) 0.228(9) -0.077(6) 0.081(6) -0.051(5)
F6 0.313(7) 0.157(4) 0.172(4) 0.041(4) -0.068(5) -0.139(5)
C53 0.195(10) 0.238(12) 0.274(13) -0.136(11) 0.074(9) -0.070(9)
C55 0.269(13) 0.200(10) 0.203(10) 0.066(8) 0.116(10) 0.072(10)
C25 0.114(5) 0.100(5) 0.108(5) 0.034(5) -0.001(4) 0.022(5)
C54 0.117(6) 0.361(15) 0.122(5) -0.103(8) 0.050(5) -0.141(8)
C52 0.212(10) 0.122(6) 0.248(10) 0.067(7) 0.126(9) 0.048(6)

loop_
_atom_type_symbol
_atom_type_description
_atom_type_scat_dispersion_real
_atom_type_scat_dispersion_imag
_atom_type_scat_source
C C 0.0033 0.0016 'International Tables Vol C Tables 4.2.6.8 and 6.1.1.4'
H H 0.0000 0.0000 'International Tables Vol C Tables 4.2.6.8 and 6.1.1.4'
N N 0.0061 0.0033 'International Tables Vol C Tables 4.2.6.8 and 6.1.1.4'
O O 0.0106 0.0060 'International Tables Vol C Tables 4.2.6.8 and 6.1.1.4'
F F 0.0171 0.0103 'International Tables Vol C Tables 4.2.6.8 and 6.1.1.4'
Cl Cl 0.1484 0.1585 'International Tables Vol C Tables 4.2.6.8 and 6.1.1.4'

loop_
_geom_angle_atom_site_label_1
_geom_angle_atom_site_label_2
_geom_angle_atom_site_label_3
_geom_angle
C1 F2A F3 48.8(5)
C25 F13A F15 47.6(6)
F3 F2B C1 57.0(6)
C1 F3 F2B 62.9(8)
C1 F3 F2A 55.7(7)
C9 N1 C7 128.2(3)
C16 N3 C12 127.0(4)
C9 N2 C10 129.5(4)
C16 N4 C17 126.9(4)
O1 C9 N2 124.3(4)
O1 C9 N1 124.5(4)
N2 C9 N1 111.3(4)
C40 N7 C38 128.7(4)
O2 C16 N4 124.5(4)
O2 C16 N3 125.8(4)
N4 C16 N3 109.7(4)
C31 N5 C33 126.6(4)
C41 N8 C40 129.4(4)
C51 N9 C49 121.3(5)
C51 N9 C50 119.2(5)
C49 N9 C50 119.5(5)
C33 N6 C34 129.8(4)
C18 C17 C24 118.9(4)
C18 C17 N4 117.2(4)
C24 C17 N4 123.8(4)
C6 C7 N1 117.8(4)
C6 C7 C8 118.4(4)
N1 C7 C8 123.7(4)
C25 F15 F13A 44.1(5)
C4 C6 C7 121.0(4)
C13 C12 C11 120.9(4)
C13 C12 N3 115.2(4)
C11 C12 N3 123.8(4)
C2 C8 C7 119.9(4)
C11 C10 N2 116.7(4)
C11 C10 C15 119.9(4)
N2 C10 C15 123.5(4)
C22 C24 C17 119.1(4)
C10 C11 C12 120.6(4)
C45 C43 C42 120.6(5)
C45 C43 C44 120.2(4)
C42 C43 C44 119.1(5)
C17 C18 C19 121.5(5)
O3 C33 N6 123.9(5)
O3 C33 N5 123.7(5)
N6 C33 N5 112.4(4)
C3 C2 C8 121.1(4)
C3 C2 C1 120.2(5)
C8 C2 C1 118.7(5)
C48 C41 N8 123.5(4)
C48 C41 C42 119.1(4)
N8 C41 C42 117.3(4)
C6 C4 C3 120.2(4)
C6 C4 C5 120.6(5)
C3 C4 C5 119.0(4)
C21 C19 C18 119.7(4)
C21 C19 C20 121.8(5)
C18 C19 C20 118.5(5)
C34 C39 C38 121.0(5)
C37 C38 N7 125.9(5)
C37 C38 C39 119.7(4)
N7 C38 C39 114.4(4)
C14 C15 C10 118.3(4)
N6 C34 C35 121.2(5)
N6 C34 C39 122.4(5)
C35 C34 C39 116.4(5)
C12 C13 C14 118.4(4)
C15 C14 C13 121.8(4)
C41 C42 C43 119.3(4)
C46 C48 C41 119.8(5)
C2 C3 C4 119.3(4)
O4 C40 N7 125.3(5)
O4 C40 N8 122.8(5)
N7 C40 N8 111.9(5)
C24 C22 C21 121.1(5)
C24 C22 C23 118.3(5)
C21 C22 C23 120.7(5)
N5 C31 C32 117.3(4)
N5 C31 C30 125.1(4)
C32 C31 C30 117.6(5)
C43 C45 C46 120.3(4)
C45 C46 C48 120.8(5)
C45 C46 C47 120.6(5)
C48 C46 C47 118.5(6)
C26 C32 C31 121.4(5)
C38 C37 C36 119.8(5)
C57 N11 C56 113.7(8)
C57 N11 C55 121.4(8)
C56 N11 C55 124.7(8)
C32 C26 C27 119.3(5)
C32 C26 C25 118.4(5)
C27 C26 C25 122.3(6)
C36 C35 C34 123.3(5)
F3 C1 F1 128.2(7)
F3 C1 F2B 60.1(9)
F1 C1 F2B 90.6(8)
F3 C1 F2A 75.5(10)
F1 C1 F2A 90.5(7)
F3 C1 C2 116.4(7)
F1 C1 C2 114.8(5)
F2B C1 C2 116.7(7)
F2A C1 C2 114.2(5)
C28 C30 C31 121.4(5)
C19 C21 C22 119.7(5)
C27 C28 C30 119.4(5)
C27 C28 C29 120.7(6)
C30 C28 C29 119.8(6)
C54 N10 C52 121.3(10)
C54 N10 C53 122.6(9)
C52 N10 C53 112.4(8)
C28 C27 C26 120.8(5)
O5 C51 N9 126.0(6)
F7 C20 F9 105.6(6)
F7 C20 F8 105.0(6)
F9 C20 F8 102.2(5)
F7 C20 C19 115.4(5)
F9 C20 C19 114.8(6)
F8 C20 C19 112.5(5)
F21B C44 F20 93.0(11)
F21A C44 F20 121.6(10)
F21B C44 F19 113.7(11)
F21A C44 F19 86.6(11)
F20 C44 F19 98.4(6)
F21B C44 C43 117.1(12)
F21A C44 C43 113.6(11)
F20 C44 C43 116.0(5)
F19 C44 C43 115.2(5)
F11 C23 F12A 129.7(8)
F11 C23 F12B 90.7(11)
F11 C23 F10 93.9(6)
F12A C23 F10 85.9(8)
F12B C23 F10 129.8(9)
F11 C23 C22 113.0(6)
F12A C23 C22 114.4(6)
F12B C23 C22 114.9(7)
F10 C23 C22 109.0(7)
C35 C36 C37 119.6(5)
F6 C5 F4 109.3(7)
F6 C5 F5 99.9(8)
F4 C5 F5 103.8(6)
F6 C5 C4 114.7(5)
F4 C5 C4 112.6(7)
F5 C5 C4 115.4(6)
O7 C57 N11 134.2(11)
F22 C47 F24 109.9(8)
F22 C47 F23 104.0(7)
F24 C47 F23 102.9(6)
F22 C47 C46 115.0(6)
F24 C47 C46 113.9(7)
F23 C47 C46 109.8(7)
F16 C29 F18 105.7(7)
F16 C29 F17 106.0(6)
F18 C29 F17 98.2(7)
F16 C29 C28 117.8(7)
F18 C29 C28 113.0(5)
F17 C29 C28 114.1(6)
F13A C25 F14 129.3(9)
F13B C25 F14 89.9(12)
F13A C25 F15 88.2(9)
F13B C25 F15 130.4(11)
F14 C25 F15 96.0(6)
F13A C25 C26 114.8(8)
F13B C25 C26 114.0(8)
F14 C25 C26 111.1(7)
F15 C25 C26 109.5(7)
N10 C54 O6 131.3(9)

loop_
_geom_bond_atom_site_label_1
_geom_bond_atom_site_label_2
_geom_bond_distance
F2A C1 1.312(9)
F2A F3 1.536(16)
F12A C23 1.267(11)
F13A C25 1.239(12)
F13A F15 1.778(14)
F21A C44 1.276(15)
F2B F3 1.234(16)
F2B C1 1.268(9)
F12B C23 1.308(12)
F13B C25 1.283(13)
F21B C44 1.262(15)
O2 C16 1.214(5)
O1 C9 1.198(5)
F3 C1 1.194(9)
N1 C9 1.371(5)
N1 C7 1.386(5)
O3 C33 1.203(5)
F9 C20 1.276(7)
O4 C40 1.235(6)
N3 C16 1.381(6)
N3 C12 1.444(5)
N2 C9 1.363(5)
N2 C10 1.385(5)
N4 C16 1.356(5)
N4 C17 1.409(5)
O5 C51 1.228(6)
F20 C44 1.288(6)
F8 C20 1.312(7)
F24 C47 1.289(8)
N7 C40 1.347(6)
N7 C38 1.387(6)
N5 C31 1.379(6)
N5 C33 1.396(6)
N8 C41 1.384(5)
N8 C40 1.388(6)
F22 C47 1.287(8)
N9 C51 1.295(6)
N9 C49 1.431(7)
N9 C50 1.449(7)
N6 C33 1.343(6)
N6 C34 1.374(6)
O6 C54 1.268(9)
C17 C18 1.370(6)
C17 C24 1.392(6)
C7 C6 1.385(6)
C7 C8 1.405(6)
F15 C25 1.314(9)
F5 C5 1.285(8)
C6 C4 1.380(6)
C12 C13 1.367(6)
C12 C11 1.381(6)
F1 C1 1.251(7)
C8 C2 1.382(6)
C10 C11 1.362(5)
C10 C15 1.413(6)
C24 C22 1.372(6)
C43 C45 1.341(7)
C43 C42 1.398(6)
C43 C44 1.453(8)
F23 C47 1.333(8)
O7 C57 1.183(8)
F10 C23 1.358(9)
F19 C44 1.330(7)
F17 C29 1.333(8)
C18 C19 1.376(6)
C2 C3 1.371(7)
C2 C1 1.456(7)
C41 C48 1.383(6)
C41 C42 1.388(6)
C4 C3 1.387(7)
C4 C5 1.471(8)
C19 C21 1.353(7)
C19 C20 1.489(7)
C39 C34 1.399(6)
C39 C38 1.406(6)
C38 C37 1.361(7)
C15 C14 1.373(6)
F18 C29 1.298(7)
C34 C35 1.388(7)
C13 C14 1.395(6)
C48 C46 1.374(6)
F11 C23 1.254(7)
C22 C21 1.384(6)
C22 C23 1.502(8)
F14 C25 1.311(9)
F4 C5 1.273(8)
C31 C32 1.388(6)
C31 C30 1.392(7)
C45 C46 1.366(7)
C46 C47 1.509(8)
C32 C26 1.374(7)
C37 C36 1.399(7)
N11 C57 1.213(9)
N11 C56 1.434(9)
N11 C55 1.459(10)
C26 C27 1.378(7)
C26 C25 1.510(8)
C35 C36 1.348(7)
C30 C28 1.373(7)
C28 C27 1.368(7)
C28 C29 1.436(8)
N10 C54 1.035(9)
N10 C52 1.447(9)
N10 C53 1.496(11)
C20 F7 1.268(7)
C5 F6 1.255(7)
F16 C29 1.239(7)
